data_7047705
loop_
_publ_author_name
'Ma, Howard Z.'
'White, Jonathan M.'
'Mulder, Roger J.'
'Reid, Gavin E.'
'Canty, Allan J.'
'O'Hair, Richard A J'

_publ_section_title
;
 Synthesis, structure, and condensed-phase reactivity of
 [Ag<sub>3</sub>(\m<sub>3</sub>-H)(\m<sub>3</sub>-BH<sub>4</sub>)L<sup>Ph</sup><sub>3</sub>](BF<sub>4</sub>)
 (L<sup>Ph</sup> = bis(diphenylphosphino)amine) with CS<sub>2</sub>.
;
_journal_issue 41
_journal_name_full 'Dalton transactions (Cambridge, England : 2003)'
_journal_page_first 14713
_journal_page_last 14725
_journal_paper_doi 10.1039/c8dt02437e
_journal_volume 47
_journal_year 2018
_chemical_formula_sum 'C72 H68 Ag3 B2 F4 N3 O0 P6'
_chemical_formula_weight 1582.34
_space_group_crystal_system monoclinic
_space_group_IT_number 14
_space_group_name_Hall '-P 2yn'
_space_group_name_H-M_alt 'P 1 21/n 1'
_symmetry_space_group_name_Hall '-P 2yn'
_symmetry_space_group_name_H-M 'P 1 21/n 1'
_atom_sites_solution_hydrogens mixed
_audit_creation_method SHELXL-2016/6
_audit_update_record
;
2018-06-12 deposited with the CCDC.
2018-09-17 downloaded from the CCDC.
;
_cell_angle_alpha 90
_cell_angle_beta 114.712(3)
_cell_angle_gamma 90
_cell_formula_units_Z 4
_cell_length_a 18.3179(4)
_cell_length_b 22.8489(4)
_cell_length_c 21.3193(6)
_cell_measurement_reflns_used 10503
_cell_measurement_temperature 130.00(10)
_cell_measurement_theta_max 75.9040
_cell_measurement_theta_min 4.4620
_cell_volume 8105.9(4)
_computing_cell_refinement 'CrysAlisPro 1.171.38.43 (Rigaku OD, 2015)'
_computing_data_collection 'CrysAlisPro 1.171.38.43 (Rigaku OD, 2015)'
_computing_data_reduction 'CrysAlisPro 1.171.38.43 (Rigaku OD, 2015)'
_computing_structure_refinement 'SHELXL-2016/6 (Sheldrick, 2016)'
_diffrn_ambient_environment N~2~
_diffrn_ambient_temperature 130.00(10)
_diffrn_detector 'CCD plate'
_diffrn_detector_area_resol_mean 10.2273
_diffrn_detector_type Atlas
_diffrn_measured_fraction_theta_full 0.999
_diffrn_measured_fraction_theta_max 0.987
_diffrn_measurement_device 'four-circle diffractometer'
_diffrn_measurement_device_type 'SuperNova, Dual, Cu at zero, Atlas'
_diffrn_measurement_method '\w scans'
_diffrn_radiation_monochromator mirror
_diffrn_radiation_probe x-ray
_diffrn_radiation_type 'Cu K\a'
_diffrn_radiation_wavelength 1.54184
_diffrn_reflns_av_R_equivalents 0.0659
_diffrn_reflns_av_unetI/netI 0.0627
_diffrn_reflns_Laue_measured_fraction_full 0.999
_diffrn_reflns_Laue_measured_fraction_max 0.987
_diffrn_reflns_limit_h_max 23
_diffrn_reflns_limit_h_min -11
_diffrn_reflns_limit_k_max 28
_diffrn_reflns_limit_k_min -28
_diffrn_reflns_limit_l_max 26
_diffrn_reflns_limit_l_min -26
_diffrn_reflns_number 61728
_diffrn_reflns_point_group_measured_fraction_full 0.999
_diffrn_reflns_point_group_measured_fraction_max 0.987
_diffrn_reflns_theta_full 67.684
_diffrn_reflns_theta_max 77.115
_diffrn_reflns_theta_min 3.869
_diffrn_source 'micro-focus sealed X-ray tube'
_diffrn_source_type 'SuperNova (Cu) X-ray Source'
_exptl_absorpt_coefficient_mu 7.254
_exptl_absorpt_correction_T_max 1.00000
_exptl_absorpt_correction_T_min 0.77100
_exptl_absorpt_correction_type multi-scan
_exptl_absorpt_process_details
;
CrysAlisPro 1.171.38.43 (Rigaku Oxford Diffraction, 2015)
Empirical absorption correction using spherical harmonics,
 implemented in SCALE3 ABSPACK scaling algorithm.
;
_exptl_crystal_colour colourless
_exptl_crystal_density_diffrn 1.297
_exptl_crystal_description needle
_exptl_crystal_F_000 3192
_exptl_crystal_size_max 0.350
_exptl_crystal_size_mid 0.054
_exptl_crystal_size_min 0.033
_refine_diff_density_max 1.103
_refine_diff_density_min -0.856
_refine_diff_density_rms 0.104
_refine_ls_extinction_method none
_refine_ls_goodness_of_fit_ref 1.034
_refine_ls_hydrogen_treatment mixed
_refine_ls_matrix_type full
_refine_ls_number_parameters 876
_refine_ls_number_reflns 16930
_refine_ls_number_restraints 1178
_refine_ls_restrained_S_all 1.027
_refine_ls_R_factor_all 0.0767
_refine_ls_R_factor_gt 0.0538
_refine_ls_shift/su_max 0.026
_refine_ls_shift/su_mean 0.001
_refine_ls_structure_factor_coef Fsqd
_refine_ls_weighting_details 'w=1/[\s^2^(Fo^2^)+(0.0763P)^2^+6.9158P] where P=(Fo^2^+2Fc^2^)/3'
_refine_ls_weighting_scheme calc
_refine_ls_wR_factor_gt 0.1379
_refine_ls_wR_factor_ref 0.1549
_reflns_Friedel_coverage 0.000
_reflns_number_gt 12574
_reflns_number_total 16930
_reflns_threshold_expression 'I > 2\s(I)'
_cod_data_source_file c8dt02437e2.cif
_cod_data_source_block shelx
_cod_depositor_comments 'Adding full bibliography for 7047705.cif.'
_cod_database_code 7047705
_shelx_shelxl_version_number 2016/6
_chemical_oxdiff_usercomment 'Howard Ma/ROH  Ag3 (Ph4P2N3)3 BF4'
_shelx_space_group_comment
;
The symmetry employed for this shelxl refinement is uniquely defined
by the following loop, which should always be used as a source of
symmetry information in preference to the above space-group names.
They are only intended as comments.
;
_oxdiff_exptl_absorpt_empirical_full_min 0.577
_oxdiff_exptl_absorpt_empirical_full_max 1.489
_oxdiff_exptl_absorpt_empirical_details
;
Empirical correction (ABSPACK) includes:
- Absorption correction using spherical harmonics
- Frame scaling
;

loop_
_space_group_symop_operation_xyz
'x, y, z'
'-x+1/2, y+1/2, -z+1/2'
'-x, -y, -z'
'x-1/2, -y-1/2, z-1/2'

loop_
_atom_site_label
_atom_site_type_symbol
_atom_site_fract_x
_atom_site_fract_y
_atom_site_fract_z
_atom_site_U_iso_or_equiv
_atom_site_adp_type
_atom_site_occupancy
_atom_site_site_symmetry_order
_atom_site_calc_flag
_atom_site_refinement_flags_posn
_atom_site_refinement_flags_adp
_atom_site_refinement_flags_occupancy
_atom_site_disorder_assembly
_atom_site_disorder_group
C1 C 0.7159(3) 0.3751(2) 0.7765(3) 0.0448(8) Uani 1 1 d . U . . .
C2 C 0.7798(4) 0.3836(3) 0.7586(3) 0.0555(12) Uani 1 1 d . U . . .
H2 H 0.802861 0.420443 0.762318 0.067 Uiso 1 1 calc R U . . .
C3 C 0.8088(4) 0.3364(3) 0.7349(4) 0.0656(15) Uani 1 1 d . U . . .
H3 H 0.850992 0.342284 0.722133 0.079 Uiso 1 1 calc R U . . .
C4 C 0.7779(5) 0.2823(3) 0.7300(4) 0.0700(16) Uani 1 1 d . U . . .
H4 H 0.799867 0.251107 0.715696 0.084 Uiso 1 1 calc R U . . .
C5 C 0.7135(6) 0.2734(3) 0.7462(6) 0.090(3) Uani 1 1 d . U . . .
H5 H 0.691607 0.236230 0.742604 0.108 Uiso 1 1 calc R U . . .
C6 C 0.6813(5) 0.3201(3) 0.7680(5) 0.073(2) Uani 1 1 d . U . . .
H6 H 0.636248 0.314394 0.776824 0.088 Uiso 1 1 calc R U . . .
C7 C 0.7505(3) 0.4262(3) 0.9046(2) 0.0740(13) Uani 1 1 d G U . . .
C8 C 0.7669(4) 0.4750(3) 0.9473(3) 0.127(3) Uani 1 1 d G U . . .
H8 H 0.744101 0.511007 0.929107 0.152 Uiso 1 1 calc R U . . .
C9 C 0.8175(5) 0.4701(4) 1.0171(3) 0.170(4) Uani 1 1 d G U . . .
H9 H 0.828514 0.502743 1.045582 0.204 Uiso 1 1 calc R U . . .
C10 C 0.8516(4) 0.4163(5) 1.0442(2) 0.185(5) Uani 1 1 d G U . . .
H10 H 0.885460 0.413009 1.090885 0.222 Uiso 1 1 calc R U . . .
C11 C 0.8352(5) 0.3675(4) 1.0016(4) 0.200(6) Uani 1 1 d G U . . .
H11 H 0.857994 0.331539 1.019712 0.240 Uiso 1 1 calc R U . . .
C12 C 0.7846(4) 0.3725(3) 0.9318(3) 0.144(4) Uani 1 1 d G U . . .
H12 H 0.773581 0.339802 0.903236 0.173 Uiso 1 1 calc R U . . .
C13 C 0.6763(3) 0.6107(2) 0.8171(3) 0.0482(9) Uani 1 1 d . U . . .
C14 C 0.7589(4) 0.6235(3) 0.8490(4) 0.0709(17) Uani 1 1 d . U . . .
H14 H 0.794233 0.603895 0.835283 0.085 Uiso 1 1 calc R U . . .
C15 C 0.7878(5) 0.6652(4) 0.9007(5) 0.085(2) Uani 1 1 d . U . . .
H15 H 0.842504 0.673421 0.921822 0.103 Uiso 1 1 calc R U . . .
C16 C 0.7351(6) 0.6944(4) 0.9207(5) 0.0842(19) Uani 1 1 d . U . . .
H16 H 0.755027 0.721476 0.956392 0.101 Uiso 1 1 calc R U . . .
C17 C 0.6546(6) 0.6842(4) 0.8891(4) 0.0770(18) Uani 1 1 d . U . . .
H17 H 0.619423 0.705421 0.901657 0.092 Uiso 1 1 calc R U . . .
C18 C 0.6252(4) 0.6411(3) 0.8370(4) 0.0598(13) Uani 1 1 d . U . . .
H18 H 0.570414 0.633205 0.815917 0.072 Uiso 1 1 calc R U . . .
C19 C 0.6562(3) 0.5763(3) 0.6814(3) 0.0487(8) Uani 1 1 d . U . . .
C20 C 0.6539(4) 0.6355(3) 0.6646(3) 0.0553(11) Uani 1 1 d . U . . .
H20 H 0.650418 0.663933 0.694456 0.066 Uiso 1 1 calc R U . . .
C21 C 0.6569(5) 0.6518(4) 0.6032(4) 0.0742(15) Uani 1 1 d . U . . .
H21 H 0.656589 0.691283 0.592680 0.089 Uiso 1 1 calc R U . . .
C22 C 0.6602(5) 0.6110(5) 0.5579(4) 0.0806(17) Uani 1 1 d . U . . .
H22 H 0.660800 0.622880 0.516427 0.097 Uiso 1 1 calc R U . . .
C23 C 0.6626(5) 0.5528(5) 0.5730(4) 0.0841(18) Uani 1 1 d . U . . .
H23 H 0.666383 0.525247 0.542426 0.101 Uiso 1 1 calc R U . . .
C24 C 0.6593(4) 0.5345(4) 0.6349(4) 0.0668(14) Uani 1 1 d . U . . .
H24 H 0.659170 0.494803 0.644623 0.080 Uiso 1 1 calc R U . . .
C25 C 0.4192(4) 0.6689(3) 0.6843(4) 0.0556(9) Uani 1 1 d . U . . .
C26 C 0.3990(6) 0.6860(3) 0.7383(5) 0.082(2) Uani 1 1 d . U . . .
H26 H 0.365227 0.662859 0.750592 0.099 Uiso 1 1 calc R U . . .
C27 C 0.4296(8) 0.7371(4) 0.7725(6) 0.111(3) Uani 1 1 d . U . . .
H27 H 0.415503 0.748581 0.807840 0.134 Uiso 1 1 calc R U . . .
C28 C 0.4791(7) 0.7713(4) 0.7572(7) 0.109(3) Uani 1 1 d . U . . .
H28 H 0.500610 0.804847 0.782955 0.131 Uiso 1 1 calc R U . . .
C29 C 0.4981(6) 0.7569(4) 0.7034(6) 0.096(2) Uani 1 1 d . U . . .
H29 H 0.529882 0.781657 0.690795 0.116 Uiso 1 1 calc R U . . .
C30 C 0.4694(4) 0.7050(3) 0.6681(5) 0.0722(15) Uani 1 1 d . U . . .
H30 H 0.484183 0.694259 0.632946 0.087 Uiso 1 1 calc R U . . .
C31 C 0.3886(3) 0.6058(3) 0.5610(3) 0.0507(9) Uani 1 1 d . U . . .
C32 C 0.4437(3) 0.5771(3) 0.5425(3) 0.0493(10) Uani 1 1 d . U . . .
H32 H 0.481140 0.551962 0.573813 0.059 Uiso 1 1 calc R U . . .
C33 C 0.4436(4) 0.5854(3) 0.4781(3) 0.0598(12) Uani 1 1 d . U . . .
H33 H 0.481639 0.566516 0.466994 0.072 Uiso 1 1 calc R U . . .
C34 C 0.3878(5) 0.6213(4) 0.4308(4) 0.0726(16) Uani 1 1 d . U . . .
H34 H 0.387171 0.626573 0.387334 0.087 Uiso 1 1 calc R U . . .
C35 C 0.3319(6) 0.6500(5) 0.4487(4) 0.092(3) Uani 1 1 d . U . . .
H35 H 0.293701 0.674233 0.416599 0.111 Uiso 1 1 calc R U . . .
C36 C 0.3325(5) 0.6429(4) 0.5133(4) 0.078(2) Uani 1 1 d . U . . .
H36 H 0.295528 0.662915 0.524819 0.094 Uiso 1 1 calc R U . . .
C37 C 0.1927(3) 0.4917(2) 0.5865(2) 0.0612(11) Uani 1 1 d G U . . .
C38 C 0.2154(4) 0.4838(4) 0.5324(4) 0.158(7) Uani 1 1 d G U . . .
H38 H 0.263959 0.498957 0.535576 0.189 Uiso 1 1 calc R U . . .
C39 C 0.1656(5) 0.4532(5) 0.4738(3) 0.271(11) Uani 1 1 d G U . . .
H39 H 0.180814 0.447905 0.437617 0.326 Uiso 1 1 calc R U . . .
C40 C 0.0931(4) 0.4305(5) 0.4691(4) 0.155(5) Uani 1 1 d G U . . .
H40 H 0.059765 0.410082 0.429800 0.186 Uiso 1 1 calc R U . . .
C41 C 0.0704(3) 0.4385(4) 0.5231(4) 0.159(6) Uani 1 1 d G U . . .
H41 H 0.021860 0.423310 0.519942 0.191 Uiso 1 1 calc R U . . .
C42 C 0.1202(3) 0.4691(4) 0.5818(3) 0.114(4) Uani 1 1 d G U . . .
H42 H 0.105004 0.474362 0.617903 0.137 Uiso 1 1 calc R U . . .
C43 C 0.2032(3) 0.5533(2) 0.7048(3) 0.0462(9) Uani 1 1 d . U . . .
C44 C 0.1421(4) 0.5938(3) 0.6717(4) 0.0625(15) Uani 1 1 d . U . . .
H44 H 0.132585 0.606918 0.627716 0.075 Uiso 1 1 calc R U . . .
C45 C 0.0957(5) 0.6144(4) 0.7036(4) 0.0735(19) Uani 1 1 d . U . . .
H45 H 0.057440 0.643287 0.682539 0.088 Uiso 1 1 calc R U . . .
C46 C 0.1056(8) 0.5928(5) 0.7654(6) 0.113(4) Uani 1 1 d . U . . .
H46 H 0.075361 0.607577 0.787587 0.135 Uiso 1 1 calc R U . . .
C47 C 0.1596(8) 0.5496(5) 0.7951(6) 0.127(5) Uani 1 1 d . U . . .
H47 H 0.160831 0.530775 0.834231 0.152 Uiso 1 1 calc R U . . .
C48 C 0.2146(8) 0.5329(5) 0.7670(5) 0.126(5) Uani 1 1 d . U . . .
H48 H 0.257590 0.508228 0.791350 0.151 Uiso 1 1 calc R U . . .
C49 C 0.2831(4) 0.3112(2) 0.7227(2) 0.0718(15) Uani 1 1 d G U . . .
C50 C 0.2316(5) 0.3308(2) 0.6574(3) 0.163(7) Uani 1 1 d G U . . .
H50 H 0.227017 0.370693 0.647624 0.196 Uiso 1 1 calc R U . . .
C51 C 0.1868(6) 0.2909(4) 0.6067(3) 0.216(9) Uani 1 1 d G U . . .
H51 H 0.152285 0.304046 0.563008 0.259 Uiso 1 1 calc R U . . .
C52 C 0.1936(6) 0.2314(3) 0.6213(3) 0.196(7) Uani 1 1 d G U . . .
H52 H 0.163597 0.204637 0.587393 0.235 Uiso 1 1 calc R U . . .
C53 C 0.2451(5) 0.2117(2) 0.6866(4) 0.133(5) Uani 1 1 d G U . . .
H53 H 0.249641 0.171873 0.696393 0.160 Uiso 1 1 calc R U . . .
C54 C 0.2899(4) 0.2517(2) 0.7373(3) 0.099(3) Uani 1 1 d G U . . .
H54 H 0.324374 0.238519 0.781010 0.119 Uiso 1 1 calc R U . . .
C55 C 0.2826(4) 0.3799(4) 0.8410(4) 0.0554(13) Uani 0.643(7) 1 d G U P A 1
C56 C 0.3203(4) 0.4116(4) 0.9018(4) 0.082(3) Uani 0.643(7) 1 d G U P A 1
H56 H 0.371436 0.426793 0.913613 0.099 Uiso 0.643(7) 1 calc R U P A 1
C57 C 0.2816(6) 0.4205(4) 0.9448(4) 0.090(3) Uani 0.643(7) 1 d G U P A 1
H57 H 0.306806 0.441741 0.985480 0.108 Uiso 0.643(7) 1 calc R U P A 1
C58 C 0.2051(7) 0.3978(5) 0.9271(6) 0.117(5) Uani 0.643(7) 1 d G U P A 1
H58 H 0.179202 0.403763 0.955934 0.140 Uiso 0.643(7) 1 calc R U P A 1
C59 C 0.1674(6) 0.3661(6) 0.8664(7) 0.173(10) Uani 0.643(7) 1 d G U P A 1
H59 H 0.116226 0.350836 0.854520 0.207 Uiso 0.643(7) 1 calc R U P A 1
C60 C 0.2061(5) 0.3571(5) 0.8233(5) 0.133(7) Uani 0.643(7) 1 d G U P A 1
H60 H 0.180855 0.335887 0.782652 0.160 Uiso 0.643(7) 1 calc R U P A 1
C55A C 0.2571(7) 0.3716(7) 0.8103(8) 0.0638(18) Uani 0.357(7) 1 d G U P A 2
C56A C 0.2605(8) 0.3440(7) 0.8696(8) 0.078(5) Uani 0.357(7) 1 d G U P A 2
H56A H 0.304331 0.320657 0.895544 0.094 Uiso 0.357(7) 1 calc R U P A 2
C57A C 0.1983(9) 0.3514(8) 0.8901(8) 0.097(8) Uani 0.357(7) 1 d G U P A 2
H57A H 0.200574 0.332907 0.929766 0.116 Uiso 0.357(7) 1 calc R U P A 2
C58A C 0.1328(7) 0.3863(7) 0.8514(9) 0.073(4) Uani 0.357(7) 1 d G U P A 2
H58A H 0.091165 0.391211 0.865075 0.087 Uiso 0.357(7) 1 calc R U P A 2
C59A C 0.1294(7) 0.4139(8) 0.7921(10) 0.120(10) Uani 0.357(7) 1 d G U P A 2
H59A H 0.085512 0.437266 0.766162 0.144 Uiso 0.357(7) 1 calc R U P A 2
C60A C 0.1915(9) 0.4066(8) 0.7716(9) 0.115(8) Uani 0.357(7) 1 d G U P A 2
H60A H 0.189269 0.425017 0.731939 0.138 Uiso 0.357(7) 1 calc R U P A 2
C61 C 0.5626(4) 0.2814(3) 0.8803(4) 0.0645(10) Uani 1 1 d . U . . .
C62 C 0.6347(6) 0.2704(6) 0.9326(6) 0.120(4) Uani 1 1 d . U . . .
H62 H 0.658026 0.296543 0.968990 0.145 Uiso 1 1 calc R U . . .
C63 C 0.6748(8) 0.2157(7) 0.9296(7) 0.146(5) Uani 1 1 d . U . . .
H63 H 0.720134 0.203654 0.967902 0.176 Uiso 1 1 calc R U . . .
C64 C 0.6464(6) 0.1824(5) 0.8718(7) 0.110(3) Uani 1 1 d . U . . .
H64 H 0.674485 0.148923 0.870175 0.132 Uiso 1 1 calc R U . . .
C65 C 0.5781(5) 0.1967(3) 0.8162(6) 0.0857(19) Uani 1 1 d . U . . .
H65 H 0.559640 0.174049 0.776318 0.103 Uiso 1 1 calc R U . . .
C66 C 0.5358(5) 0.2469(3) 0.8207(5) 0.0808(18) Uani 1 1 d . U . . .
H66 H 0.488891 0.257366 0.782971 0.097 Uiso 1 1 calc R U . . .
C67 C 0.5392(4) 0.3749(4) 0.9643(3) 0.0658(11) Uani 1 1 d . U . . .
C68 C 0.5076(5) 0.3510(5) 1.0047(4) 0.089(2) Uani 1 1 d . U . . .
H68 H 0.473633 0.318834 0.989338 0.107 Uiso 1 1 calc R U . . .
C69 C 0.5258(6) 0.3744(5) 1.0701(4) 0.094(2) Uani 1 1 d . U . . .
H69 H 0.494837 0.364830 1.093793 0.113 Uiso 1 1 calc R U . B 1
C70 C 0.5894(8) 0.4116(7) 1.0985(7) 0.072(3) Uani 0.635(14) 1 d . U P C 1
H70 H 0.603554 0.426910 1.142440 0.086 Uiso 0.635(14) 1 calc R U P C 1
C71 C 0.6328(9) 0.4261(7) 1.0603(7) 0.081(4) Uani 0.635(14) 1 d . U P C 1
H71 H 0.679606 0.448179 1.080416 0.098 Uiso 0.635(14) 1 calc R U P C 1
C72 C 0.6065(8) 0.4079(7) 0.9929(6) 0.072(3) Uani 0.635(14) 1 d . U P C 1
H72 H 0.634865 0.418130 0.967082 0.087 Uiso 0.635(14) 1 calc R U P C 1
C70A C 0.546(2) 0.4292(18) 1.0828(13) 0.105(7) Uani 0.365(14) 1 d . U P C 2
H70A H 0.544449 0.445395 1.122334 0.126 Uiso 0.365(14) 1 calc R U P C 2
C71A C 0.569(2) 0.4666(16) 1.0409(14) 0.114(9) Uani 0.365(14) 1 d . U P C 2
H71A H 0.591413 0.503691 1.054063 0.136 Uiso 0.365(14) 1 calc R U P C 2
C72A C 0.5557(18) 0.4408(13) 0.9786(12) 0.087(6) Uani 0.365(14) 1 d . U P C 2
H72A H 0.556482 0.464342 0.943370 0.105 Uiso 0.365(14) 1 calc R U P C 2
B1 B 0.4545(4) 0.4095(3) 0.6530(3) 0.0457(13) Uani 1 1 d D . . . .
B2 B 0.1212(8) 0.7049(5) 0.5355(6) 0.091(2) Uani 1 1 d . U . . .
N1 N 0.7018(3) 0.4954(2) 0.7861(3) 0.0515(8) Uani 1 1 d D U . . .
N2 N 0.4161(3) 0.3297(2) 0.8440(3) 0.0515(8) Uani 1 1 d D U . . .
N3 N 0.3000(3) 0.5854(2) 0.6389(3) 0.0494(8) Uani 1 1 d D U . . .
F1 F 0.1674(6) 0.6621(4) 0.5481(5) 0.194(4) Uani 1 1 d . U . . .
F2 F 0.1025(5) 0.7251(3) 0.5849(3) 0.118(2) Uani 1 1 d . U . . .
F3 F 0.0751(6) 0.7197(4) 0.4704(4) 0.163(3) Uani 1 1 d . U . . .
P1 P 0.67848(7) 0.43259(6) 0.81437(7) 0.0413(2) Uani 1 1 d . U . . .
P2 P 0.63698(7) 0.55201(6) 0.75392(7) 0.0425(2) Uani 1 1 d . U . . .
P3 P 0.39414(8) 0.59592(6) 0.64754(7) 0.0426(2) Uani 1 1 d . U . . .
P4 P 0.26591(7) 0.52476(6) 0.66434(7) 0.0394(2) Uani 1 1 d . U . . .
P5 P 0.33723(8) 0.36646(6) 0.78563(8) 0.0441(3) Uani 1 1 d D U . . .
P6 P 0.51200(8) 0.35188(7) 0.87501(8) 0.0496(3) Uani 1 1 d D U . . .
Ag1 Ag 0.54008(2) 0.42329(2) 0.80260(2) 0.04176(10) Uani 1 1 d . U . . .
Ag2 Ag 0.49507(2) 0.52712(2) 0.72147(2) 0.04029(9) Uani 1 1 d . U . . .
Ag3 Ag 0.37029(2) 0.45541(2) 0.73640(2) 0.04157(10) Uani 1 1 d . U . . .
F4 F 0.1706(14) 0.7457(10) 0.5240(9) 0.206(5) Uani 0.545(11) 1 d . U P D 1
F4A F 0.0585(15) 0.6590(10) 0.5231(10) 0.190(5) Uani 0.455(11) 1 d . U P D 2
H3A H 0.264(3) 0.609(2) 0.620(3) 0.047(16) Uiso 1 1 d D . . . .
H1B H 0.487(2) 0.3890(19) 0.7009(13) 0.043(15) Uiso 1 1 d D . . . .
H1D H 0.3959(13) 0.419(2) 0.648(3) 0.08(3) Uiso 1 1 d D . . . .
H1A H 0.451(3) 0.3810(18) 0.6129(17) 0.08(2) Uiso 1 1 d D . . . .
H1C H 0.484(3) 0.4483(13) 0.650(3) 0.09(3) Uiso 1 1 d D . . . .
H1E H 0.460(4) 0.494(3) 0.790(4) 0.06(2) Uiso 1 1 d . . . . .
H2A H 0.4056(5) 0.303(3) 0.864(3) 0.08(2) Uiso 1 1 d D . . . .
H1F H 0.7498(15) 0.498(4) 0.796(4) 0.07(2) Uiso 1 1 d D . . . .

loop_
_atom_site_aniso_label
_atom_site_aniso_U_11
_atom_site_aniso_U_22
_atom_site_aniso_U_33
_atom_site_aniso_U_23
_atom_site_aniso_U_13
_atom_site_aniso_U_12
C1 0.0453(19) 0.0399(11) 0.052(2) 0.0097(15) 0.0231(18) 0.0099(14)
C2 0.052(3) 0.056(2) 0.068(3) 0.002(2) 0.034(2) 0.0077(19)
C3 0.064(3) 0.064(2) 0.080(4) 0.000(3) 0.041(3) 0.016(2)
C4 0.072(3) 0.057(2) 0.084(5) 0.003(3) 0.035(3) 0.022(2)
C5 0.093(4) 0.043(2) 0.154(8) -0.008(3) 0.072(5) 0.006(3)
C6 0.077(4) 0.0394(17) 0.122(6) 0.000(2) 0.059(4) 0.0031(19)
C7 0.0370(12) 0.142(4) 0.0391(12) -0.0021(13) 0.0120(13) 0.000(3)
C8 0.142(8) 0.178(5) 0.053(3) -0.038(3) 0.034(3) -0.084(5)
C9 0.140(9) 0.301(10) 0.054(3) -0.049(4) 0.027(4) -0.084(8)
C10 0.096(8) 0.386(13) 0.058(5) 0.005(4) 0.017(5) -0.018(8)
C11 0.151(10) 0.346(11) 0.057(3) 0.043(5) -0.001(5) 0.123(10)
C12 0.132(9) 0.214(6) 0.053(3) 0.041(3) 0.006(4) 0.084(6)
C13 0.0519(16) 0.0396(17) 0.0526(18) -0.0072(15) 0.0212(16) -0.0096(14)
C14 0.0550(17) 0.057(3) 0.086(4) -0.021(3) 0.015(2) -0.016(2)
C15 0.078(3) 0.065(4) 0.089(4) -0.026(3) 0.011(3) -0.024(3)
C16 0.111(4) 0.054(4) 0.075(4) -0.019(3) 0.026(3) -0.019(3)
C17 0.105(3) 0.063(4) 0.068(4) -0.023(3) 0.042(3) -0.009(3)
C18 0.074(2) 0.050(3) 0.062(3) -0.013(2) 0.035(2) -0.005(2)
C19 0.037(2) 0.0559(19) 0.0547(16) -0.0122(11) 0.0209(18) -0.0131(17)
C20 0.049(3) 0.0617(18) 0.059(2) -0.0012(16) 0.027(2) -0.013(2)
C21 0.072(4) 0.093(3) 0.064(3) 0.000(2) 0.035(3) -0.029(4)
C22 0.066(4) 0.122(4) 0.058(3) -0.013(2) 0.030(3) -0.033(4)
C23 0.084(5) 0.112(3) 0.067(3) -0.033(3) 0.042(3) -0.037(4)
C24 0.066(4) 0.076(2) 0.067(3) -0.026(2) 0.036(3) -0.017(3)
C25 0.060(3) 0.0401(10) 0.065(2) 0.0090(12) 0.024(2) 0.0090(10)
C26 0.126(6) 0.050(3) 0.081(4) -0.005(2) 0.053(4) 0.007(3)
C27 0.158(8) 0.061(4) 0.126(7) -0.029(4) 0.070(6) -0.001(4)
C28 0.128(7) 0.054(4) 0.132(6) -0.014(4) 0.040(6) 0.001(4)
C29 0.088(5) 0.054(3) 0.136(6) -0.007(3) 0.036(4) -0.012(3)
C30 0.063(3) 0.043(2) 0.109(5) 0.007(2) 0.035(3) -0.001(2)
C31 0.041(2) 0.064(3) 0.0492(12) 0.0135(12) 0.0207(15) -0.0016(17)
C32 0.045(2) 0.059(3) 0.0445(18) -0.0035(18) 0.0196(18) -0.0111(17)
C33 0.066(3) 0.070(4) 0.048(2) -0.005(2) 0.028(2) -0.016(2)
C34 0.080(4) 0.089(5) 0.050(3) 0.009(3) 0.029(2) -0.011(3)
C35 0.089(5) 0.132(7) 0.060(3) 0.040(4) 0.035(3) 0.027(4)
C36 0.071(4) 0.108(6) 0.061(3) 0.039(3) 0.033(3) 0.027(3)
C37 0.0421(18) 0.066(3) 0.0596(18) -0.0148(18) 0.0051(11) 0.0157(14)
C38 0.113(7) 0.275(18) 0.088(4) -0.100(7) 0.046(5) -0.057(8)
C39 0.164(9) 0.51(3) 0.152(9) -0.221(13) 0.076(7) -0.131(14)
C40 0.085(5) 0.200(13) 0.138(6) -0.109(8) 0.004(5) 0.007(6)
C41 0.057(4) 0.228(14) 0.159(7) -0.120(8) 0.014(4) -0.029(5)
C42 0.060(3) 0.157(9) 0.108(5) -0.058(6) 0.018(3) -0.037(4)
C43 0.047(2) 0.042(2) 0.0578(19) 0.0069(14) 0.0305(18) 0.0073(14)
C44 0.058(3) 0.067(4) 0.072(3) 0.013(3) 0.037(3) 0.026(2)
C45 0.069(4) 0.078(5) 0.091(4) 0.010(3) 0.051(3) 0.027(3)
C46 0.153(8) 0.117(7) 0.114(5) 0.030(5) 0.101(6) 0.068(6)
C47 0.192(9) 0.135(8) 0.110(6) 0.053(5) 0.118(6) 0.091(7)
C48 0.186(9) 0.141(8) 0.099(5) 0.066(5) 0.107(6) 0.111(7)
C49 0.093(4) 0.063(2) 0.0501(19) -0.0009(14) 0.0204(15) -0.037(2)
C50 0.196(11) 0.128(5) 0.072(3) 0.025(3) -0.037(5) -0.096(7)
C51 0.295(17) 0.161(7) 0.072(5) 0.018(4) -0.041(7) -0.136(8)
C52 0.265(14) 0.151(6) 0.101(5) -0.003(5) 0.006(7) -0.142(9)
C53 0.207(12) 0.083(3) 0.092(5) -0.022(3) 0.045(6) -0.086(6)
C54 0.138(7) 0.0561(18) 0.090(4) -0.013(2) 0.034(4) -0.045(3)
C55 0.059(3) 0.052(4) 0.061(3) 0.022(2) 0.030(3) 0.010(3)
C56 0.066(4) 0.114(8) 0.066(4) -0.005(4) 0.027(3) 0.029(4)
C57 0.118(7) 0.082(8) 0.092(5) 0.012(5) 0.066(5) 0.039(5)
C58 0.136(7) 0.115(11) 0.148(9) 0.003(8) 0.107(7) 0.024(7)
C59 0.122(9) 0.24(3) 0.218(11) -0.088(14) 0.134(8) -0.047(11)
C60 0.096(5) 0.159(15) 0.191(11) -0.084(11) 0.107(6) -0.049(8)
C55A 0.053(4) 0.053(5) 0.097(6) 0.019(4) 0.042(5) 0.000(4)
C56A 0.078(8) 0.076(12) 0.103(8) 0.023(8) 0.061(7) 0.012(8)
C57A 0.074(8) 0.132(19) 0.108(12) 0.028(11) 0.060(8) 0.018(10)
C58A 0.052(7) 0.071(11) 0.101(9) -0.009(7) 0.039(6) -0.016(6)
C59A 0.058(9) 0.17(3) 0.147(12) 0.066(14) 0.062(9) 0.035(10)
C60A 0.071(7) 0.125(17) 0.182(14) 0.092(13) 0.085(8) 0.041(9)
C61 0.057(2) 0.0589(16) 0.082(3) 0.0281(14) 0.034(2) 0.0134(19)
C62 0.093(4) 0.156(7) 0.094(4) 0.015(4) 0.021(3) 0.081(5)
C63 0.118(8) 0.164(8) 0.128(7) 0.009(6) 0.023(5) 0.095(6)
C64 0.091(5) 0.109(7) 0.135(6) 0.022(4) 0.052(4) 0.041(5)
C65 0.074(4) 0.046(3) 0.139(5) 0.010(3) 0.046(3) 0.005(3)
C66 0.082(4) 0.049(3) 0.110(4) 0.010(2) 0.039(3) 0.010(3)
C67 0.057(3) 0.092(3) 0.0492(12) 0.0088(15) 0.0228(16) -0.010(2)
C68 0.088(5) 0.130(6) 0.054(2) 0.002(3) 0.035(3) -0.037(4)
C69 0.089(5) 0.145(6) 0.056(3) -0.001(3) 0.037(3) -0.027(5)
C70 0.068(5) 0.093(7) 0.052(4) 0.006(4) 0.023(4) 0.009(4)
C71 0.083(6) 0.100(10) 0.063(3) -0.012(4) 0.033(4) -0.021(6)
C72 0.065(4) 0.096(8) 0.060(3) -0.007(4) 0.031(3) -0.017(5)
C70A 0.109(19) 0.148(7) 0.047(8) -0.006(5) 0.023(10) -0.031(8)
C71A 0.15(2) 0.129(8) 0.064(7) -0.022(7) 0.051(11) -0.045(14)
C72A 0.106(18) 0.098(4) 0.051(6) -0.006(4) 0.027(9) -0.025(7)
B1 0.045(3) 0.048(3) 0.045(3) -0.010(2) 0.020(2) -0.003(2)
B2 0.119(5) 0.068(4) 0.087(3) 0.009(3) 0.044(3) 0.036(3)
N1 0.0339(10) 0.0398(10) 0.078(2) -0.0051(12) 0.0212(17) -0.0036(10)
N2 0.0465(9) 0.042(2) 0.062(2) 0.0142(12) 0.0185(10) 0.0006(8)
N3 0.0424(10) 0.0508(17) 0.062(3) 0.0203(14) 0.0288(15) 0.0127(9)
F1 0.259(7) 0.208(6) 0.201(7) 0.134(6) 0.182(6) 0.181(6)
F2 0.178(6) 0.086(4) 0.108(3) 0.006(3) 0.078(4) 0.038(4)
F3 0.201(7) 0.190(8) 0.095(3) 0.050(4) 0.059(4) 0.083(5)
P1 0.0335(4) 0.0471(6) 0.0406(6) 0.0003(4) 0.0127(4) 0.0032(4)
P2 0.0367(5) 0.0362(5) 0.0557(7) -0.0070(4) 0.0205(5) -0.0043(4)
P3 0.0404(5) 0.0429(6) 0.0473(6) 0.0087(4) 0.0211(5) 0.0040(4)
P4 0.0346(5) 0.0395(6) 0.0443(6) 0.0030(4) 0.0169(4) 0.0042(4)
P5 0.0388(5) 0.0377(6) 0.0523(7) 0.0061(4) 0.0158(5) -0.0028(4)
P6 0.0405(5) 0.0597(8) 0.0486(6) 0.0155(5) 0.0187(5) 0.0074(5)
Ag1 0.03483(16) 0.04435(19) 0.04439(19) 0.00493(14) 0.01489(14) 0.00201(13)
Ag2 0.03453(16) 0.03671(17) 0.0493(2) 0.00409(13) 0.01716(14) 0.00012(12)
Ag3 0.03463(16) 0.03697(17) 0.0520(2) 0.00708(14) 0.01697(14) 0.00183(12)
F4 0.265(10) 0.232(9) 0.142(9) 0.059(11) 0.108(6) -0.054(9)
F4A 0.227(7) 0.176(11) 0.119(11) -0.019(6) 0.024(12) -0.083(9)

loop_
_atom_type_symbol
_atom_type_description
_atom_type_scat_dispersion_real
_atom_type_scat_dispersion_imag
_atom_type_scat_source
C C 0.0181 0.0091 'International Tables Vol C Tables 4.2.6.8 and 6.1.1.4'
H H 0.0000 0.0000 'International Tables Vol C Tables 4.2.6.8 and 6.1.1.4'
B B 0.0090 0.0039 'International Tables Vol C Tables 4.2.6.8 and 6.1.1.4'
N N 0.0311 0.0180 'International Tables Vol C Tables 4.2.6.8 and 6.1.1.4'
F F 0.0727 0.0534 'International Tables Vol C Tables 4.2.6.8 and 6.1.1.4'
P P 0.2955 0.4335 'International Tables Vol C Tables 4.2.6.8 and 6.1.1.4'
Ag Ag 0.1306 4.2820 'International Tables Vol C Tables 4.2.6.8 and 6.1.1.4'
O O 0.0492 0.0322 'International Tables Vol C Tables 4.2.6.8 and 6.1.1.4'

loop_
_geom_angle_atom_site_label_1
_geom_angle_atom_site_label_2
_geom_angle_atom_site_label_3
_geom_angle
C6 C1 C2 118.9(6)
C6 C1 P1 118.5(5)
C2 C1 P1 122.6(5)
C3 C2 C1 119.1(6)
C3 C2 H2 120.5
C1 C2 H2 120.5
C4 C3 C2 122.0(7)
C4 C3 H3 119.0
C2 C3 H3 119.0
C3 C4 C5 119.5(7)
C3 C4 H4 120.2
C5 C4 H4 120.2
C4 C5 C6 120.0(8)
C4 C5 H5 120.0
C6 C5 H5 120.0
C1 C6 C5 120.3(7)
C1 C6 H6 119.8
C5 C6 H6 119.8
C8 C7 C12 120.0
C8 C7 P1 119.2(3)
C12 C7 P1 120.6(4)
C9 C8 C7 120.0
C9 C8 H8 120.0
C7 C8 H8 120.0
C8 C9 C10 120.0
C8 C9 H9 120.0
C10 C9 H9 120.0
C11 C10 C9 120.0
C11 C10 H10 120.0
C9 C10 H10 120.0
C10 C11 C12 120.0
C10 C11 H11 120.0
C12 C11 H11 120.0
C11 C12 C7 120.0
C11 C12 H12 120.0
C7 C12 H12 120.0
C18 C13 C14 118.7(6)
C18 C13 P2 119.5(5)
C14 C13 P2 121.7(5)
C15 C14 C13 120.4(8)
C15 C14 H14 119.8
C13 C14 H14 119.8
C16 C15 C14 119.6(8)
C16 C15 H15 120.2
C14 C15 H15 120.2
C17 C16 C15 121.3(7)
C17 C16 H16 119.4
C15 C16 H16 119.4
C16 C17 C18 119.0(8)
C16 C17 H17 120.5
C18 C17 H17 120.5
C13 C18 C17 120.9(7)
C13 C18 H18 119.5
C17 C18 H18 119.5
C24 C19 C20 119.1(6)
C24 C19 P2 118.5(5)
C20 C19 P2 121.4(5)
C21 C20 C19 119.7(7)
C21 C20 H20 120.2
C19 C20 H20 120.2
C22 C21 C20 121.3(8)
C22 C21 H21 119.4
C20 C21 H21 119.4
C21 C22 C23 120.4(8)
C21 C22 H22 119.8
C23 C22 H22 119.8
C22 C23 C24 120.1(8)
C22 C23 H23 120.0
C24 C23 H23 120.0
C19 C24 C23 119.5(8)
C19 C24 H24 120.3
C23 C24 H24 120.3
C30 C25 C26 118.1(7)
C30 C25 P3 120.9(6)
C26 C25 P3 120.2(5)
C27 C26 C25 119.0(9)
C27 C26 H26 120.5
C25 C26 H26 120.5
C28 C27 C26 122.5(11)
C28 C27 H27 118.7
C26 C27 H27 118.7
C27 C28 C29 120.0(10)
C27 C28 H28 120.0
C29 C28 H28 120.0
C28 C29 C30 119.4(10)
C28 C29 H29 120.3
C30 C29 H29 120.3
C25 C30 C29 121.0(9)
C25 C30 H30 119.5
C29 C30 H30 119.5
C32 C31 C36 118.7(6)
C32 C31 P3 119.4(4)
C36 C31 P3 121.9(5)
C31 C32 C33 121.2(6)
C31 C32 H32 119.4
C33 C32 H32 119.4
C34 C33 C32 120.2(7)
C34 C33 H33 119.9
C32 C33 H33 119.9
C33 C34 C35 119.2(7)
C33 C34 H34 120.4
C35 C34 H34 120.4
C36 C35 C34 121.1(8)
C36 C35 H35 119.4
C34 C35 H35 119.4
C35 C36 C31 119.6(8)
C35 C36 H36 120.2
C31 C36 H36 120.2
C38 C37 C42 120.0
C38 C37 P4 116.9(3)
C42 C37 P4 122.8(3)
C39 C38 C37 120.0
C39 C38 H38 120.0
C37 C38 H38 120.0
C38 C39 C40 120.0
C38 C39 H39 120.0
C40 C39 H39 120.0
C41 C40 C39 120.0
C41 C40 H40 120.0
C39 C40 H40 120.0
C40 C41 C42 120.0
C40 C41 H41 120.0
C42 C41 H41 120.0
C41 C42 C37 120.0
C41 C42 H42 120.0
C37 C42 H42 120.0
C48 C43 C44 119.5(6)
C48 C43 P4 118.4(5)
C44 C43 P4 122.1(5)
C45 C44 C43 120.6(7)
C45 C44 H44 119.7
C43 C44 H44 119.7
C46 C45 C44 120.0(7)
C46 C45 H45 120.0
C44 C45 H45 120.0
C45 C46 C47 120.0(8)
C45 C46 H46 120.0
C47 C46 H46 120.0
C46 C47 C48 120.4(9)
C46 C47 H47 119.8
C48 C47 H47 119.8
C43 C48 C47 118.6(8)
C43 C48 H48 120.7
C47 C48 H48 120.7
C50 C49 C54 120.0
C50 C49 P5 116.8(3)
C54 C49 P5 123.2(3)
C51 C50 C49 120.0
C51 C50 H50 120.0
C49 C50 H50 120.0
C52 C51 C50 120.0
C52 C51 H51 120.0
C50 C51 H51 120.0
C51 C52 C53 120.0
C51 C52 H52 120.0
C53 C52 H52 120.0
C52 C53 C54 120.0
C52 C53 H53 120.0
C54 C53 H53 120.0
C53 C54 C49 120.0
C53 C54 H54 120.0
C49 C54 H54 120.0
C56 C55 C60 120.0
C56 C55 P5 119.1(5)
C60 C55 P5 120.9(5)
C57 C56 C55 120.0
C57 C56 H56 120.0
C55 C56 H56 120.0
C56 C57 C58 120.0
C56 C57 H57 120.0
C58 C57 H57 120.0
C59 C58 C57 120.0
C59 C58 H58 120.0
C57 C58 H58 120.0
C58 C59 C60 120.0
C58 C59 H59 120.0
C60 C59 H59 120.0
C59 C60 C55 120.0
C59 C60 H60 120.0
C55 C60 H60 120.0
C56A C55A C60A 120.0
C56A C55A P5 121.1(8)
C60A C55A P5 118.8(8)
C57A C56A C55A 120.0
C57A C56A H56A 120.0
C55A C56A H56A 120.0
C58A C57A C56A 120.0
C58A C57A H57A 120.0
C56A C57A H57A 120.0
C57A C58A C59A 120.0
C57A C58A H58A 120.0
C59A C58A H58A 120.0
C60A C59A C58A 120.0
C60A C59A H59A 120.0
C58A C59A H59A 120.0
C59A C60A C55A 120.0
C59A C60A H60A 120.0
C55A C60A H60A 120.0
C62 C61 C66 119.8(8)
C62 C61 P6 120.5(8)
C66 C61 P6 117.5(5)
C61 C62 C63 117.3(12)
C61 C62 H62 121.4
C63 C62 H62 121.4
C64 C63 C62 120.7(10)
C64 C63 H63 119.7
C62 C63 H63 119.7
C63 C64 C65 121.5(10)
C63 C64 H64 119.2
C65 C64 H64 119.2
C64 C65 C66 118.0(11)
C64 C65 H65 121.0
C66 C65 H65 121.0
C61 C66 C65 121.7(9)
C61 C66 H66 119.1
C65 C66 H66 119.1
C68 C67 C72 119.6(8)
C68 C67 C72A 111.8(12)
C68 C67 P6 123.3(6)
C72 C67 P6 115.4(7)
C72A C67 P6 115.6(9)
C67 C68 C69 120.0(9)
C67 C68 H68 120.0
C69 C68 H68 120.0
C70A C69 C68 120.4(14)
C70 C69 C68 119.0(9)
C70 C69 H69 120.5
C68 C69 H69 120.5
C69 C70 C71 118.6(12)
C69 C70 H70 120.7
C71 C70 H70 120.7
C72 C71 C70 120.1(13)
C72 C71 H71 120.0
C70 C71 H71 120.0
C67 C72 C71 119.6(11)
C67 C72 H72 120.2
C71 C72 H72 120.2
C69 C70A C71A 125(3)
C69 C70A H70A 117.4
C71A C70A H70A 117.4
C72A C71A C70A 111(3)
C72A C71A H71A 124.3
C70A C71A H71A 124.3
C71A C72A C67 124(2)
C71A C72A H72A 118.2
C67 C72A H72A 118.2
H1B B1 H1D 109.1(12)
H1B B1 H1A 109.4(12)
H1D B1 H1A 109.2(12)
H1B B1 H1C 109.9(12)
H1D B1 H1C 109.5(12)
H1A B1 H1C 109.6(12)
F1 B2 F2 118.7(10)
F1 B2 F3 120.1(11)
F2 B2 F3 118.7(9)
F1 B2 F4 97.5(15)
F2 B2 F4 108.2(13)
F3 B2 F4 79.8(11)
F1 B2 F4A 83.6(14)
F2 B2 F4A 87.1(13)
F3 B2 F4A 83.6(12)
P1 N1 P2 123.8(3)
P1 N1 H1F 112(6)
P2 N1 H1F 123(6)
P6 N2 P5 125.0(3)
P6 N2 H2A 117.3(8)
P5 N2 H2A 116.4(8)
P3 N3 P4 125.6(3)
P3 N3 H3A 123(5)
P4 N3 H3A 111(5)
B2 F3 F4 51.6(8)
N1 P1 C1 104.9(3)
N1 P1 C7 105.4(3)
C1 P1 C7 99.8(3)
N1 P1 Ag1 116.43(17)
C1 P1 Ag1 117.25(19)
C7 P1 Ag1 111.17(18)
N1 P2 C19 103.1(3)
N1 P2 C13 105.6(3)
C19 P2 C13 104.3(3)
N1 P2 Ag2 114.64(17)
C19 P2 Ag2 112.99(18)
C13 P2 Ag2 115.02(19)
N3 P3 C25 104.0(3)
N3 P3 C31 106.8(3)
C25 P3 C31 102.7(3)
N3 P3 Ag2 116.53(17)
C25 P3 Ag2 109.0(2)
C31 P3 Ag2 116.2(2)
N3 P4 C37 106.1(3)
N3 P4 C43 104.3(2)
C37 P4 C43 102.3(3)
N3 P4 Ag3 115.50(16)
C37 P4 Ag3 112.87(19)
C43 P4 Ag3 114.47(19)
N2 P5 C55A 112.2(5)
N2 P5 C49 103.6(3)
C55A P5 C49 90.1(6)
N2 P5 C55 97.8(3)
C49 P5 C55 108.1(3)
N2 P5 Ag3 115.87(17)
C55A P5 Ag3 117.0(5)
C49 P5 Ag3 114.48(18)
C55 P5 Ag3 115.1(3)
N2 P6 C67 106.4(3)
N2 P6 C61 100.2(3)
C67 P6 C61 106.1(4)
N2 P6 Ag1 114.55(18)
C67 P6 Ag1 115.3(3)
C61 P6 Ag1 112.9(2)
P6 Ag1 P1 118.37(5)
P6 Ag1 Ag2 148.86(4)
P1 Ag1 Ag2 90.83(3)
P6 Ag1 Ag3 90.58(3)
P1 Ag1 Ag3 151.02(4)
Ag2 Ag1 Ag3 61.168(12)
P6 Ag1 H1B 105.6(11)
P1 Ag1 H1B 98.7(13)
Ag2 Ag1 H1B 78.2(9)
Ag3 Ag1 H1B 69.9(12)
P6 Ag1 H1E 105.6(19)
P1 Ag1 H1E 125(2)
Ag2 Ag1 H1E 44.1(19)
Ag3 Ag1 H1E 37.6(19)
H1B Ag1 H1E 99(2)
P3 Ag2 P2 117.35(5)
P3 Ag2 Ag1 151.55(3)
P2 Ag2 Ag1 91.04(4)
P3 Ag2 Ag3 90.89(3)
P2 Ag2 Ag3 151.32(4)
Ag1 Ag2 Ag3 60.660(12)
P3 Ag2 H1E 109(2)
P2 Ag2 H1E 121(2)
Ag1 Ag2 H1E 48(2)
Ag3 Ag2 H1E 37(2)
P4 Ag3 P5 121.92(4)
P4 Ag3 Ag1 148.73(3)
P5 Ag3 Ag1 89.35(3)
P4 Ag3 Ag2 90.56(3)
P5 Ag3 Ag2 147.52(3)
Ag1 Ag3 Ag2 58.172(12)
P4 Ag3 H1E 110(2)
P5 Ag3 H1E 117(2)
Ag1 Ag3 H1E 46(2)
Ag2 Ag3 H1E 41(2)
B2 F4 F3 48.7(9)

loop_
_geom_bond_atom_site_label_1
_geom_bond_atom_site_label_2
_geom_bond_distance
C1 C6 1.384(9)
C1 C2 1.389(8)
C1 P1 1.820(6)
C2 C3 1.387(9)
C2 H2 0.9300
C3 C4 1.345(11)
C3 H3 0.9300
C4 C5 1.375(11)
C4 H4 0.9300
C5 C6 1.389(10)
C5 H5 0.9300
C6 H6 0.9300
C7 C8 1.3900
C7 C12 1.3900
C7 P1 1.828(4)
C8 C9 1.3900
C8 H8 0.9300
C9 C10 1.3900
C9 H9 0.9300
C10 C11 1.3900
C10 H10 0.9300
C11 C12 1.3900
C11 H11 0.9300
C12 H12 0.9300
C13 C18 1.368(9)
C13 C14 1.405(9)
C13 P2 1.821(6)
C14 C15 1.382(10)
C14 H14 0.9300
C15 C16 1.379(13)
C15 H15 0.9300
C16 C17 1.361(13)
C16 H16 0.9300
C17 C18 1.414(9)
C17 H17 0.9300
C18 H18 0.9300
C19 C24 1.396(9)
C19 C20 1.397(9)
C19 P2 1.810(6)
C20 C21 1.382(9)
C20 H20 0.9300
C21 C22 1.361(12)
C21 H21 0.9300
C22 C23 1.364(14)
C22 H22 0.9300
C23 C24 1.409(11)
C23 H23 0.9300
C24 H24 0.9300
C25 C30 1.382(10)
C25 C26 1.404(10)
C25 P3 1.819(7)
C26 C27 1.368(12)
C26 H26 0.9300
C27 C28 1.336(16)
C27 H27 0.9300
C28 C29 1.369(15)
C28 H28 0.9300
C29 C30 1.384(12)
C29 H29 0.9300
C30 H30 0.9300
C31 C32 1.392(8)
C31 C36 1.392(9)
C31 P3 1.818(6)
C32 C33 1.385(8)
C32 H32 0.9300
C33 C34 1.369(11)
C33 H33 0.9300
C34 C35 1.396(12)
C34 H34 0.9300
C35 C36 1.383(10)
C35 H35 0.9300
C36 H36 0.9300
C37 C38 1.3900
C37 C42 1.3900
C37 P4 1.806(4)
C38 C39 1.3900
C38 H38 0.9300
C39 C40 1.3900
C39 H39 0.9300
C40 C41 1.3900
C40 H40 0.9300
C41 C42 1.3900
C41 H41 0.9300
C42 H42 0.9300
C43 C48 1.338(10)
C43 C44 1.394(8)
C43 P4 1.821(5)
C44 C45 1.375(9)
C44 H44 0.9300
C45 C46 1.344(12)
C45 H45 0.9300
C46 C47 1.353(14)
C46 H46 0.9300
C47 C48 1.424(11)
C47 H47 0.9300
C48 H48 0.9300
C49 C50 1.3900
C49 C54 1.3900
C49 P5 1.807(4)
C50 C51 1.3900
C50 H50 0.9300
C51 C52 1.3900
C51 H51 0.9300
C52 C53 1.3900
C52 H52 0.9300
C53 C54 1.3900
C53 H53 0.9300
C54 H54 0.9300
C55 C56 1.3900
C55 C60 1.3900
C55 P5 1.865(6)
C56 C57 1.3900
C56 H56 0.9300
C57 C58 1.3900
C57 H57 0.9300
C58 C59 1.3900
C58 H58 0.9300
C59 C60 1.3900
C59 H59 0.9300
C60 H60 0.9300
C55A C56A 1.3900
C55A C60A 1.3900
C55A P5 1.759(9)
C56A C57A 1.3900
C56A H56A 0.9300
C57A C58A 1.3900
C57A H57A 0.9300
C58A C59A 1.3900
C58A H58A 0.9300
C59A C60A 1.3900
C59A H59A 0.9300
C60A H60A 0.9300
C61 C62 1.348(11)
C61 C66 1.398(12)
C61 P6 1.839(7)
C62 C63 1.465(15)
C62 H62 0.9300
C63 C64 1.354(17)
C63 H63 0.9300
C64 C65 1.356(14)
C64 H64 0.9300
C65 C66 1.409(11)
C65 H65 0.9300
C66 H66 0.9300
C67 C68 1.340(10)
C67 C72 1.354(14)
C67 C72A 1.54(3)
C67 P6 1.831(7)
C68 C69 1.396(12)
C68 H68 0.9300
C69 C70A 1.30(4)
C69 C70 1.361(18)
C69 H69 0.9300
C70 C71 1.397(18)
C70 H70 0.9300
C71 C72 1.376(17)
C71 H71 0.9300
C72 H72 0.9300
C70A C71A 1.43(4)
C70A H70A 0.9300
C71A C72A 1.38(3)
C71A H71A 0.9300
C72A H72A 0.9300
B1 H1B 1.053(9)
B1 H1D 1.056(9)
B1 H1A 1.053(9)
B1 H1C 1.050(9)
B2 F1 1.249(11)
B2 F2 1.318(12)
B2 F3 1.331(13)
B2 F4 1.39(2)
B2 F4A 1.50(2)
N1 P1 1.680(5)
N1 P2 1.695(5)
N1 H1F 0.81(2)
N2 P6 1.676(5)
N2 P5 1.685(5)
N2 H2A 0.81(2)
N3 P3 1.674(5)
N3 P4 1.698(5)
N3 H3A 0.81(2)
F3 F4 1.75(2)
P1 Ag1 2.4501(13)
P2 Ag2 2.4608(13)
P3 Ag2 2.4368(13)
P4 Ag3 2.4640(13)
P5 Ag3 2.4759(13)
P6 Ag1 2.4441(15)
Ag1 Ag2 2.8473(5)
Ag1 Ag3 2.9213(5)
Ag1 H1B 2.12(4)
Ag1 H1E 2.12(7)
Ag2 Ag3 2.9357(5)
Ag2 H1E 1.98(7)
Ag3 H1E 1.79(7)

loop_
_geom_torsion_atom_site_label_1
_geom_torsion_atom_site_label_2
_geom_torsion_atom_site_label_3
_geom_torsion_atom_site_label_4
_geom_torsion
C6 C1 C2 C3 -2.2(10)
P1 C1 C2 C3 175.0(5)
C1 C2 C3 C4 -1.2(12)
C2 C3 C4 C5 2.5(13)
C3 C4 C5 C6 -0.4(15)
C2 C1 C6 C5 4.3(13)
P1 C1 C6 C5 -173.1(8)
C4 C5 C6 C1 -3.0(16)
C12 C7 C8 C9 0.0
P1 C7 C8 C9 175.8(4)
C7 C8 C9 C10 0.0
C8 C9 C10 C11 0.0
C9 C10 C11 C12 0.0
C10 C11 C12 C7 0.0
C8 C7 C12 C11 0.0
P1 C7 C12 C11 -175.8(4)
C18 C13 C14 C15 1.5(12)
P2 C13 C14 C15 -174.9(7)
C13 C14 C15 C16 -0.3(14)
C14 C15 C16 C17 -1.9(15)
C15 C16 C17 C18 2.8(14)
C14 C13 C18 C17 -0.6(11)
P2 C13 C18 C17 175.9(6)
C16 C17 C18 C13 -1.5(12)
C24 C19 C20 C21 -1.7(9)
P2 C19 C20 C21 -170.3(5)
C19 C20 C21 C22 1.5(11)
C20 C21 C22 C23 -1.6(12)
C21 C22 C23 C24 1.8(13)
C20 C19 C24 C23 2.0(10)
P2 C19 C24 C23 170.9(6)
C22 C23 C24 C19 -2.1(12)
C30 C25 C26 C27 -0.1(13)
P3 C25 C26 C27 169.5(8)
C25 C26 C27 C28 -0.9(18)
C26 C27 C28 C29 3(2)
C27 C28 C29 C30 -3.8(18)
C26 C25 C30 C29 -0.9(12)
P3 C25 C30 C29 -170.4(7)
C28 C29 C30 C25 2.8(15)
C36 C31 C32 C33 0.5(10)
P3 C31 C32 C33 -177.2(5)
C31 C32 C33 C34 -1.4(10)
C32 C33 C34 C35 0.9(12)
C33 C34 C35 C36 0.4(15)
C34 C35 C36 C31 -1.3(16)
C32 C31 C36 C35 0.8(13)
P3 C31 C36 C35 178.5(8)
C42 C37 C38 C39 0.0
P4 C37 C38 C39 173.3(5)
C37 C38 C39 C40 0.0
C38 C39 C40 C41 0.0
C39 C40 C41 C42 0.0
C40 C41 C42 C37 0.0
C38 C37 C42 C41 0.0
P4 C37 C42 C41 -172.9(5)
C48 C43 C44 C45 2.5(14)
P4 C43 C44 C45 179.9(6)
C43 C44 C45 C46 -4.3(15)
C44 C45 C46 C47 -2(2)
C45 C46 C47 C48 10(2)
C44 C43 C48 C47 5.0(19)
P4 C43 C48 C47 -172.5(11)
C46 C47 C48 C43 -11(2)
C54 C49 C50 C51 0.0
P5 C49 C50 C51 -178.8(5)
C49 C50 C51 C52 0.0
C50 C51 C52 C53 0.0
C51 C52 C53 C54 0.0
C52 C53 C54 C49 0.0
C50 C49 C54 C53 0.0
P5 C49 C54 C53 178.7(6)
C60 C55 C56 C57 0.0
P5 C55 C56 C57 -178.0(6)
C55 C56 C57 C58 0.0
C56 C57 C58 C59 0.0
C57 C58 C59 C60 0.0
C58 C59 C60 C55 0.0
C56 C55 C60 C59 0.0
P5 C55 C60 C59 178.0(6)
C60A C55A C56A C57A 0.0
P5 C55A C56A C57A 176.5(13)
C55A C56A C57A C58A 0.0
C56A C57A C58A C59A 0.0
C57A C58A C59A C60A 0.0
C58A C59A C60A C55A 0.0
C56A C55A C60A C59A 0.0
P5 C55A C60A C59A -176.6(13)
C66 C61 C62 C63 -11.4(17)
P6 C61 C62 C63 -174.3(10)
C61 C62 C63 C64 10(2)
C62 C63 C64 C65 -4(2)
C63 C64 C65 C66 -1.4(19)
C62 C61 C66 C65 6.9(14)
P6 C61 C66 C65 170.3(7)
C64 C65 C66 C61 -0.1(14)
C72 C67 C68 C69 21.3(17)
C72A C67 C68 C69 -28.9(17)
P6 C67 C68 C69 -174.1(8)
C67 C68 C69 C70A 26(3)
C67 C68 C69 C70 -15.7(18)
C68 C69 C70 C71 2(2)
C69 C70 C71 C72 6(2)
C68 C67 C72 C71 -13(2)
P6 C67 C72 C71 -178.5(12)
C70 C71 C72 C67 -1(2)
C68 C69 C70A C71A -15(5)
C69 C70A C71A C72A 10(6)
C70A C71A C72A C67 -15(5)
C68 C67 C72A C71A 26(3)
P6 C67 C72A C71A 174(3)
F1 B2 F3 F4 -92.7(18)
F2 B2 F3 F4 105.3(16)
P2 N1 P1 C1 134.1(4)
P2 N1 P1 C7 -121.1(4)
P2 N1 P1 Ag1 2.6(5)
C6 C1 P1 N1 -156.1(6)
C2 C1 P1 N1 26.6(6)
C6 C1 P1 C7 94.9(6)
C2 C1 P1 C7 -82.3(5)
C6 C1 P1 Ag1 -25.1(6)
C2 C1 P1 Ag1 157.6(4)
C8 C7 P1 N1 44.6(4)
C12 C7 P1 N1 -139.6(4)
C8 C7 P1 C1 153.2(4)
C12 C7 P1 C1 -31.0(4)
C8 C7 P1 Ag1 -82.4(4)
C12 C7 P1 Ag1 93.4(4)
P1 N1 P2 C19 -139.2(4)
P1 N1 P2 C13 111.7(4)
P1 N1 P2 Ag2 -16.0(5)
C24 C19 P2 N1 48.0(5)
C20 C19 P2 N1 -143.3(5)
C24 C19 P2 C13 158.1(5)
C20 C19 P2 C13 -33.2(5)
C24 C19 P2 Ag2 -76.2(5)
C20 C19 P2 Ag2 92.4(5)
C18 C13 P2 N1 -134.2(5)
C14 C13 P2 N1 42.1(6)
C18 C13 P2 C19 117.6(5)
C14 C13 P2 C19 -66.1(6)
C18 C13 P2 Ag2 -6.8(6)
C14 C13 P2 Ag2 169.6(5)
P4 N3 P3 C25 -132.1(4)
P4 N3 P3 C31 119.6(4)
P4 N3 P3 Ag2 -12.1(5)
C30 C25 P3 N3 -146.8(6)
C26 C25 P3 N3 43.9(7)
C30 C25 P3 C31 -35.7(6)
C26 C25 P3 C31 155.0(6)
C30 C25 P3 Ag2 88.2(6)
C26 C25 P3 Ag2 -81.1(6)
C32 C31 P3 N3 -135.5(5)
C36 C31 P3 N3 46.8(7)
C32 C31 P3 C25 115.3(5)
C36 C31 P3 C25 -62.4(7)
C32 C31 P3 Ag2 -3.6(6)
C36 C31 P3 Ag2 178.7(6)
P3 N3 P4 C37 -115.3(4)
P3 N3 P4 C43 137.1(4)
P3 N3 P4 Ag3 10.6(5)
C38 C37 P4 N3 49.1(5)
C42 C37 P4 N3 -137.8(5)
C38 C37 P4 C43 158.2(5)
C42 C37 P4 C43 -28.7(5)
C38 C37 P4 Ag3 -78.4(5)
C42 C37 P4 Ag3 94.7(5)
C48 C43 P4 N3 -130.9(9)
C44 C43 P4 N3 51.8(6)
C48 C43 P4 C37 118.7(9)
C44 C43 P4 C37 -58.7(6)
C48 C43 P4 Ag3 -3.7(9)
C44 C43 P4 Ag3 178.9(5)
P6 N2 P5 C55A -132.6(7)
P6 N2 P5 C49 131.7(4)
P6 N2 P5 C55 -117.4(5)
P6 N2 P5 Ag3 5.5(5)
C56A C55A P5 N2 -4.0(13)
C60A C55A P5 N2 172.5(9)
C56A C55A P5 C49 100.7(11)
C60A C55A P5 C49 -82.8(10)
C56A C55A P5 Ag3 -141.5(9)
C60A C55A P5 Ag3 35.0(11)
C50 C49 P5 N2 -158.7(4)
C54 C49 P5 N2 22.5(5)
C50 C49 P5 C55A 88.4(6)
C54 C49 P5 C55A -90.4(6)
C50 C49 P5 C55 98.2(5)
C54 C49 P5 C55 -80.6(5)
C50 C49 P5 Ag3 -31.6(5)
C54 C49 P5 Ag3 149.6(4)
C56 C55 P5 N2 60.0(6)
C60 C55 P5 N2 -118.0(6)
C56 C55 P5 C49 167.1(5)
C60 C55 P5 C49 -10.9(6)
C56 C55 P5 Ag3 -63.4(6)
C60 C55 P5 Ag3 118.5(6)
P5 N2 P6 C67 107.7(5)
P5 N2 P6 C61 -142.0(4)
P5 N2 P6 Ag1 -20.9(5)
C68 C67 P6 N2 30.9(9)
C72 C67 P6 N2 -163.9(9)
C72A C67 P6 N2 -113.1(14)
C68 C67 P6 C61 -75.2(9)
C72 C67 P6 C61 90.0(10)
C72A C67 P6 C61 140.8(14)
C68 C67 P6 Ag1 159.1(8)
C72 C67 P6 Ag1 -35.7(10)
C72A C67 P6 Ag1 15.1(14)
C62 C61 P6 N2 -143.6(8)
C66 C61 P6 N2 53.2(6)
C62 C61 P6 C67 -33.1(9)
C66 C61 P6 C67 163.7(6)
C62 C61 P6 Ag1 94.1(8)
C66 C61 P6 Ag1 -69.1(6)
F1 B2 F4 F3 119.4(11)
F2 B2 F4 F3 -117.1(10)
